data_4026441
loop_
_publ_author_name
'Yohei Haketa'
'Shohei Sakamoto'
'Kengo Chigusa'
'Takashi Nakanishi'
'Hiromitsu Maeda'

_publ_section_title
;
 Synthesis, Crystal Structures, and Supramolecular Assemblies of
 Pyrrole-Based Anion Receptors Bearing Modified Pyrrole \b-Substituents
;
_journal_name_full 'Journal of Organic Chemistry'
_journal_page_first 5177
_journal_page_last 5184
_journal_paper_doi 10.1021/jo2008687
_journal_volume 76
_journal_year 2011
_chemical_formula_sum 'C27 H25 B F2 N2 O2'
_chemical_formula_weight 458.30
_chemical_name_systematic
; 
 ? 
;
_space_group_IT_number 2
_symmetry_cell_setting triclinic
_symmetry_Int_Tables_number 2
_symmetry_space_group_name_Hall '-P 1'
_symmetry_space_group_name_H-M 'P -1'
_atom_sites_solution_hydrogens geom
_atom_sites_solution_primary direct
_atom_sites_solution_secondary difmap
_audit_creation_method SHELXL-97
_cell_angle_alpha 109.518(12)
_cell_angle_beta 101.221(13)
_cell_angle_gamma 95.073(12)
_cell_formula_units_Z 4
_cell_length_a 8.236(3)
_cell_length_b 16.744(6)
_cell_length_c 17.667(7)
_cell_measurement_temperature 123(2)
_cell_volume 2221.2(15)
_computing_structure_refinement 'SHELXL-97 (Sheldrick, 1997)'
_computing_structure_solution 'SHELXS-97 (Sheldrick, 1990)'
_diffrn_ambient_temperature 123(2)
_diffrn_detector_area_resol_mean 10.00
_diffrn_measured_fraction_theta_full 0.963
_diffrn_measured_fraction_theta_max 0.963
_diffrn_measurement_device_type 'Rigaku RAXIS-RAPID'
_diffrn_radiation_monochromator graphite
_diffrn_radiation_source 'fine-focus sealed tube'
_diffrn_radiation_type MoK?
_diffrn_radiation_wavelength 0.71075
_diffrn_reflns_av_R_equivalents 0.0574
_diffrn_reflns_av_sigmaI/netI 0.0927
_diffrn_reflns_limit_h_max 10
_diffrn_reflns_limit_h_min -10
_diffrn_reflns_limit_k_max 20
_diffrn_reflns_limit_k_min -21
_diffrn_reflns_limit_l_max 22
_diffrn_reflns_limit_l_min -22
_diffrn_reflns_number 21375
_diffrn_reflns_theta_full 27.48
_diffrn_reflns_theta_max 27.48
_diffrn_reflns_theta_min 3.01
_exptl_absorpt_coefficient_mu 0.098
_exptl_absorpt_correction_T_max 0.9902
_exptl_absorpt_correction_T_min 0.9711
_exptl_absorpt_correction_type none
_exptl_crystal_colour red
_exptl_crystal_density_diffrn 1.388
_exptl_crystal_description prism
_exptl_crystal_F_000 972
_exptl_crystal_size_max 0.30
_exptl_crystal_size_mid 0.10
_exptl_crystal_size_min 0.10
_refine_diff_density_max 0.289
_refine_diff_density_min -0.392
_refine_diff_density_rms 0.063
_refine_ls_extinction_method none
_refine_ls_goodness_of_fit_ref 0.980
_refine_ls_hydrogen_treatment constr
_refine_ls_matrix_type full
_refine_ls_number_parameters 621
_refine_ls_number_reflns 9822
_refine_ls_number_restraints 0
_refine_ls_restrained_S_all 0.980
_refine_ls_R_factor_all 0.1312
_refine_ls_R_factor_gt 0.0624
_refine_ls_shift/su_max 0.000
_refine_ls_shift/su_mean 0.000
_refine_ls_structure_factor_coef Fsqd
_refine_ls_weighting_details 'calc w=1/[?^2^(Fo^2^)+(0.0955P)^2^+0.0000P] where P=(Fo^2^+2Fc^2^)/3'
_refine_ls_weighting_scheme calc
_refine_ls_wR_factor_gt 0.1527
_refine_ls_wR_factor_ref 0.1881
_reflns_number_gt 5194
_reflns_number_total 9822
_reflns_threshold_expression >2sigma(I)
_cod_data_source_file jo2008687_si_002_1.cif
_cod_data_source_block 91127mae
_cod_original_cell_volume 2221.4(13)
_cod_database_code 4026441

loop_
_symmetry_equiv_pos_as_xyz
'x, y, z'
'-x, -y, -z'

loop_
_atom_site_label
_atom_site_type_symbol
_atom_site_fract_x
_atom_site_fract_y
_atom_site_fract_z
_atom_site_U_iso_or_equiv
_atom_site_adp_type
_atom_site_occupancy
_atom_site_symmetry_multiplicity
_atom_site_calc_flag
_atom_site_refinement_flags
F3 F 0.00113(19) 0.27389(10) 0.05421(10) 0.0295(4) Uani 1 1 d .
O1 O -0.0090(2) 0.16791(12) 0.11044(13) 0.0282(5) Uani 1 1 d .
O2 O -0.2129(2) 0.15688(12) -0.01425(12) 0.0271(4) Uani 1 1 d .
F1 F -0.2944(2) 0.25041(11) -0.13966(10) 0.0333(4) Uani 1 1 d .
F2 F -0.4927(2) 0.28031(12) -0.06755(11) 0.0369(4) Uani 1 1 d .
N1 N -0.6127(3) 0.41986(16) -0.24940(15) 0.0268(5) Uani 1 1 d .
H1 H -0.6285 0.3638 -0.2620 0.032 Uiso 1 1 calc R
N2 N 0.1378(3) 0.11167(15) 0.22370(14) 0.0233(5) Uani 1 1 d .
H2 H 0.1664 0.1665 0.2326 0.028 Uiso 1 1 calc R
N3 N -0.4570(3) 0.07571(15) -0.14814(14) 0.0246(5) Uani 1 1 d .
H3 H -0.4236 0.1303 -0.1385 0.030 Uiso 1 1 calc R
F4 F -0.2122(2) 0.25702(11) 0.11470(11) 0.0329(4) Uani 1 1 d .
O3 O -0.2364(3) 0.37297(12) -0.02060(13) 0.0314(5) Uani 1 1 d .
N4 N -0.0323(3) 0.45630(15) 0.12666(14) 0.0244(5) Uani 1 1 d .
H4 H -0.0439 0.3999 0.1092 0.029 Uiso 1 1 calc R
C13 C -0.0639(3) 0.08630(18) 0.09643(17) 0.0235(6) Uani 1 1 d .
C14 C -0.2634(3) 0.07567(18) -0.02677(17) 0.0235(6) Uani 1 1 d .
C15 C -0.4166(3) 0.44625(18) -0.12023(18) 0.0251(6) Uani 1 1 d .
C16 C 0.0221(3) 0.05518(18) 0.15619(17) 0.0228(6) Uani 1 1 d .
C17 C -0.2229(3) 0.45724(17) 0.00473(17) 0.0224(6) Uani 1 1 d .
C18 C 0.0652(3) 0.51031(17) 0.20076(17) 0.0235(6) Uani 1 1 d .
C19 C -0.1103(3) 0.50219(18) 0.08280(17) 0.0238(6) Uani 1 1 d .
C20 C -0.1942(3) 0.03900(18) 0.02962(17) 0.0235(6) Uani 1 1 d .
H5 H -0.2367 -0.0185 0.0221 0.028 Uiso 1 1 calc R
C21 C -0.5095(3) 0.47819(18) -0.17798(18) 0.0249(6) Uani 1 1 d .
C22 C -0.3923(3) 0.03183(18) -0.09921(17) 0.0219(6) Uani 1 1 d .
C23 C -0.6871(3) 0.46103(18) -0.29795(17) 0.0245(6) Uani 1 1 d .
C24 C 0.3252(3) 0.11965(19) 0.35292(18) 0.0267(6) Uani 1 1 d .
C25 C 0.1276(3) -0.01517(18) 0.23848(17) 0.0245(6) Uani 1 1 d .
C26 C 0.1503(3) 0.47800(18) 0.26223(17) 0.0248(6) Uani 1 1 d .
C27 C -0.5792(3) 0.02312(18) -0.21317(17) 0.0249(6) Uani 1 1 d .
C28 C -0.3135(3) 0.49580(18) -0.04417(17) 0.0248(6) Uani 1 1 d .
H6 H -0.3045 0.5566 -0.0251 0.030 Uiso 1 1 calc R
C29 C 0.2026(3) 0.07142(18) 0.27532(18) 0.0244(6) Uani 1 1 d .
C30 C -1.0144(4) 0.3118(2) -0.53203(19) 0.0335(7) Uani 1 1 d .
H7 H -1.0890 0.2781 -0.5836 0.040 Uiso 1 1 calc R
C31 C 0.0904(4) 0.39631(19) 0.26037(18) 0.0270(6) Uani 1 1 d .
H8 H 0.0001 0.3603 0.2165 0.032 Uiso 1 1 calc R
C33 C -0.6680(3) 0.05287(19) -0.27627(18) 0.0279(6) Uani 1 1 d .
C35 C -0.0582(3) 0.58997(18) 0.13147(17) 0.0244(6) Uani 1 1 d .
C36 C -0.7985(3) 0.41078(18) -0.37899(17) 0.0246(6) Uani 1 1 d .
C37 C -0.6280(3) 0.54838(18) -0.25754(17) 0.0242(6) Uani 1 1 d .
C40 C 0.4183(3) 0.19862(19) 0.36445(19) 0.0302(7) Uani 1 1 d .
H9 H 0.4016 0.2205 0.3209 0.036 Uiso 1 1 calc R
C41 C -1.0398(4) 0.3934(2) -0.48874(19) 0.0311(7) Uani 1 1 d .
H10 H -1.1309 0.4161 -0.5113 0.037 Uiso 1 1 calc R
C42 C 0.2883(3) 0.5274(2) 0.32567(18) 0.0286(7) Uani 1 1 d .
H11 H 0.3343 0.5819 0.3267 0.034 Uiso 1 1 calc R
C44 C -0.4804(3) -0.05325(17) -0.13500(18) 0.0242(6) Uani 1 1 d .
C45 C 0.2944(4) 0.4180(2) 0.3858(2) 0.0353(7) Uani 1 1 d .
H12 H 0.3411 0.3982 0.4285 0.042 Uiso 1 1 calc R
C46 C -0.5154(3) 0.56020(18) -0.18162(18) 0.0250(6) Uani 1 1 d .
C47 C -0.7736(4) 0.32837(19) -0.42422(18) 0.0284(6) Uani 1 1 d .
H13 H -0.6816 0.3056 -0.4024 0.034 Uiso 1 1 calc R
C48 C 0.5618(4) 0.2139(2) 0.5012(2) 0.0413(8) Uani 1 1 d .
H14 H 0.6434 0.2451 0.5512 0.050 Uiso 1 1 calc R
C50 C 0.0135(3) -0.02571(18) 0.16389(18) 0.0247(6) Uani 1 1 d .
C52 C 0.1619(4) 0.3675(2) 0.32202(19) 0.0321(7) Uani 1 1 d .
H15 H 0.1190 0.3122 0.3203 0.038 Uiso 1 1 calc R
C54 C 0.3591(4) 0.4981(2) 0.38713(19) 0.0327(7) Uani 1 1 d .
H16 H 0.4520 0.5328 0.4302 0.039 Uiso 1 1 calc R
C55 C -0.8795(4) 0.27960(19) -0.49964(19) 0.0316(7) Uani 1 1 d .
H17 H -0.8600 0.2239 -0.5294 0.038 Uiso 1 1 calc R
C56 C -0.6002(3) -0.05809(18) -0.20571(17) 0.0255(6) Uani 1 1 d .
C57 C -0.9340(3) 0.44227(19) -0.41301(18) 0.0273(6) Uani 1 1 d .
H18 H -0.9539 0.4980 -0.3838 0.033 Uiso 1 1 calc R
C58 C 0.0504(3) 0.59490(18) 0.20475(18) 0.0252(6) Uani 1 1 d .
C59 C -0.8057(4) 0.0248(2) -0.4182(2) 0.0405(8) Uani 1 1 d .
H19 H -0.8438 -0.0138 -0.4738 0.049 Uiso 1 1 calc R
B1 B -0.3633(4) 0.3158(2) -0.0931(2) 0.0269(7) Uani 1 1 d .
C61 C -0.7239(4) -0.0034(2) -0.35863(19) 0.0349(7) Uani 1 1 d .
H20 H -0.7053 -0.0613 -0.3734 0.042 Uiso 1 1 calc R
C62 C -0.6938(3) 0.1380(2) -0.25648(19) 0.0302(7) Uani 1 1 d .
H21 H -0.6543 0.1773 -0.2012 0.036 Uiso 1 1 calc R
C63 C 0.4707(4) 0.1365(2) 0.4918(2) 0.0397(8) Uani 1 1 d .
H22 H 0.4890 0.1148 0.5354 0.048 Uiso 1 1 calc R
C64 C -0.8328(4) 0.1094(2) -0.3973(2) 0.0402(8) Uani 1 1 d .
H23 H -0.8902 0.1284 -0.4385 0.048 Uiso 1 1 calc R
C65 C -0.7762(4) 0.1654(2) -0.3168(2) 0.0370(8) Uani 1 1 d .
H24 H -0.7939 0.2234 -0.3026 0.044 Uiso 1 1 calc R
B2 B -0.1084(4) 0.2153(2) 0.0663(2) 0.0272(7) Uani 1 1 d .
C67 C 0.3525(4) 0.0904(2) 0.41880(19) 0.0343(7) Uani 1 1 d .
H25 H 0.2887 0.0379 0.4136 0.041 Uiso 1 1 calc R
C68 C 0.5346(4) 0.2457(2) 0.4381(2) 0.0383(8) Uani 1 1 d .
H26 H 0.5950 0.2997 0.4449 0.046 Uiso 1 1 calc R
C81 C -0.4521(4) -0.12609(18) -0.10567(19) 0.0279(6) Uani 1 1 d .
H27 H -0.5316 -0.1778 -0.1428 0.042 Uiso 1 1 calc R
H28 H -0.4692 -0.1113 -0.0496 0.042 Uiso 1 1 calc R
H29 H -0.3371 -0.1370 -0.1054 0.042 Uiso 1 1 calc R
C82 C -0.6591(4) 0.61856(19) -0.29023(19) 0.0310(7) Uani 1 1 d .
H30 H -0.7109 0.5935 -0.3497 0.047 Uiso 1 1 calc R
H31 H -0.5523 0.6554 -0.2808 0.047 Uiso 1 1 calc R
H32 H -0.7344 0.6528 -0.2617 0.047 Uiso 1 1 calc R
C83 C -0.7319(4) -0.13376(19) -0.25900(19) 0.0302(7) Uani 1 1 d .
H33 H -0.6897 -0.1695 -0.3049 0.045 Uiso 1 1 calc R
H34 H -0.8326 -0.1138 -0.2809 0.045 Uiso 1 1 calc R
H35 H -0.7598 -0.1676 -0.2261 0.045 Uiso 1 1 calc R
C84 C 0.1684(4) -0.0862(2) 0.2695(2) 0.0328(7) Uani 1 1 d .
H36 H 0.2875 -0.0744 0.2978 0.049 Uiso 1 1 calc R
H37 H 0.1444 -0.1409 0.2227 0.049 Uiso 1 1 calc R
H38 H 0.0998 -0.0895 0.3082 0.049 Uiso 1 1 calc R
C85 C 0.1295(4) 0.67577(19) 0.27718(19) 0.0314(7) Uani 1 1 d .
H39 H 0.2471 0.6909 0.2770 0.047 Uiso 1 1 calc R
H40 H 0.1240 0.6666 0.3286 0.047 Uiso 1 1 calc R
H41 H 0.0690 0.7226 0.2732 0.047 Uiso 1 1 calc R
C86 C -0.0947(4) -0.10711(18) 0.10445(19) 0.0305(7) Uani 1 1 d .
H42 H -0.2117 -0.1048 0.1076 0.046 Uiso 1 1 calc R
H43 H -0.0585 -0.1557 0.1185 0.046 Uiso 1 1 calc R
H44 H -0.0848 -0.1144 0.0482 0.046 Uiso 1 1 calc R
C87 C -0.4189(4) 0.64384(19) -0.12060(19) 0.0314(7) Uani 1 1 d .
H45 H -0.4627 0.6593 -0.0708 0.047 Uiso 1 1 calc R
H46 H -0.4303 0.6884 -0.1448 0.047 Uiso 1 1 calc R
H47 H -0.3002 0.6388 -0.1060 0.047 Uiso 1 1 calc R
C88 C -0.1112(4) 0.66449(18) 0.11028(19) 0.0307(7) Uani 1 1 d .
H48 H -0.0572 0.7181 0.1559 0.046 Uiso 1 1 calc R
H49 H -0.2334 0.6601 0.1012 0.046 Uiso 1 1 calc R
H50 H -0.0777 0.6641 0.0599 0.046 Uiso 1 1 calc R
O4 O -0.4372(3) 0.36133(13) -0.14644(13) 0.0342(5) Uani 1 1 d .

loop_
_atom_site_aniso_label
_atom_site_aniso_U_11
_atom_site_aniso_U_22
_atom_site_aniso_U_33
_atom_site_aniso_U_23
_atom_site_aniso_U_13
_atom_site_aniso_U_12
F3 0.0303(8) 0.0242(9) 0.0272(10) 0.0082(8) -0.0024(7) -0.0053(7)
O1 0.0272(10) 0.0220(11) 0.0262(12) 0.0064(9) -0.0068(9) -0.0034(8)
O2 0.0294(10) 0.0192(10) 0.0244(11) 0.0053(9) -0.0048(9) -0.0028(8)
F1 0.0394(10) 0.0278(9) 0.0235(10) 0.0018(8) -0.0004(8) 0.0067(8)
F2 0.0332(9) 0.0434(11) 0.0271(10) 0.0108(9) -0.0009(8) -0.0033(8)
N1 0.0275(12) 0.0236(13) 0.0201(13) 0.0046(11) -0.0060(11) -0.0033(10)
N2 0.0227(11) 0.0211(12) 0.0209(13) 0.0045(10) -0.0002(10) 0.0011(10)
N3 0.0235(11) 0.0235(13) 0.0200(13) 0.0048(11) -0.0029(10) -0.0013(10)
F4 0.0298(9) 0.0301(10) 0.0288(10) 0.0016(8) 0.0020(8) 0.0003(7)
O3 0.0359(11) 0.0217(11) 0.0257(12) 0.0041(9) -0.0080(9) 0.0014(9)
N4 0.0267(12) 0.0215(13) 0.0172(12) 0.0033(10) -0.0032(10) -0.0015(10)
C13 0.0247(13) 0.0204(14) 0.0209(15) 0.0034(12) 0.0043(12) -0.0002(11)
C14 0.0225(13) 0.0236(15) 0.0198(15) 0.0040(12) 0.0032(12) -0.0002(12)
C15 0.0261(14) 0.0212(15) 0.0214(15) 0.0031(12) -0.0008(12) 0.0027(12)
C16 0.0234(13) 0.0224(14) 0.0171(14) 0.0018(12) 0.0029(12) 0.0013(11)
C17 0.0242(13) 0.0176(14) 0.0212(15) 0.0051(12) 0.0011(12) -0.0012(11)
C18 0.0255(13) 0.0207(15) 0.0161(14) 0.0008(12) -0.0009(12) -0.0019(12)
C19 0.0237(13) 0.0224(15) 0.0202(15) 0.0065(12) -0.0035(12) 0.0025(12)
C20 0.0193(13) 0.0238(15) 0.0222(15) 0.0045(12) 0.0012(12) 0.0012(11)
C21 0.0232(13) 0.0266(15) 0.0174(15) 0.0038(13) -0.0032(12) 0.0007(12)
C22 0.0214(13) 0.0239(15) 0.0176(14) 0.0061(12) 0.0010(11) 0.0028(11)
C23 0.0262(14) 0.0251(15) 0.0184(15) 0.0071(13) -0.0007(12) 0.0012(12)
C24 0.0259(14) 0.0283(16) 0.0208(15) 0.0038(13) 0.0019(12) 0.0061(13)
C25 0.0271(14) 0.0250(15) 0.0199(15) 0.0066(13) 0.0053(12) 0.0031(12)
C26 0.0225(13) 0.0293(16) 0.0175(14) 0.0037(13) 0.0020(12) 0.0029(12)
C27 0.0225(13) 0.0240(15) 0.0175(15) -0.0013(12) -0.0009(12) -0.0032(12)
C28 0.0246(14) 0.0202(15) 0.0208(15) 0.0022(12) -0.0035(12) 0.0000(12)
C29 0.0224(13) 0.0260(15) 0.0219(15) 0.0076(13) 0.0008(12) 0.0038(12)
C30 0.0319(15) 0.0360(18) 0.0194(16) 0.0001(14) -0.0016(13) -0.0046(14)
C31 0.0280(14) 0.0268(16) 0.0193(15) 0.0026(13) 0.0010(12) 0.0022(12)
C33 0.0233(14) 0.0323(17) 0.0209(16) 0.0053(14) 0.0003(12) -0.0037(13)
C35 0.0266(14) 0.0225(15) 0.0172(15) 0.0030(12) -0.0015(12) 0.0000(12)
C36 0.0289(14) 0.0207(15) 0.0179(15) 0.0053(12) -0.0027(12) -0.0026(12)
C37 0.0240(13) 0.0251(15) 0.0183(15) 0.0044(12) 0.0003(12) 0.0024(12)
C40 0.0248(14) 0.0332(17) 0.0254(17) 0.0045(14) 0.0008(13) 0.0044(13)
C41 0.0302(15) 0.0353(18) 0.0219(16) 0.0079(14) -0.0020(13) 0.0041(13)
C42 0.0242(14) 0.0317(17) 0.0218(16) 0.0035(14) -0.0009(12) 0.0017(13)
C44 0.0221(13) 0.0196(14) 0.0221(15) -0.0004(12) 0.0018(12) -0.0017(11)
C45 0.0422(18) 0.039(2) 0.0212(17) 0.0098(15) 0.0009(15) 0.0101(16)
C46 0.0250(13) 0.0221(15) 0.0218(15) 0.0036(13) 0.0009(12) 0.0008(12)
C47 0.0272(14) 0.0276(16) 0.0253(16) 0.0058(13) 0.0013(13) 0.0043(13)
C48 0.0315(16) 0.053(2) 0.0215(17) -0.0027(16) -0.0051(14) 0.0050(16)
C50 0.0275(14) 0.0222(15) 0.0213(15) 0.0034(12) 0.0077(13) 0.0009(12)
C52 0.0404(17) 0.0296(17) 0.0242(17) 0.0078(14) 0.0052(14) 0.0087(14)
C54 0.0261(14) 0.0401(19) 0.0202(16) 0.0025(14) -0.0059(13) 0.0038(14)
C55 0.0363(16) 0.0232(16) 0.0270(17) 0.0013(14) 0.0049(14) -0.0003(13)
C56 0.0244(14) 0.0245(15) 0.0185(15) -0.0008(13) 0.0021(12) -0.0006(12)
C57 0.0303(15) 0.0289(16) 0.0176(15) 0.0060(13) -0.0004(12) 0.0014(13)
C58 0.0269(14) 0.0206(15) 0.0207(15) 0.0020(12) 0.0012(12) -0.0016(12)
C59 0.0402(17) 0.049(2) 0.0203(17) 0.0074(16) -0.0053(14) -0.0060(16)
B1 0.0276(16) 0.0233(17) 0.0220(18) 0.0063(15) -0.0050(14) -0.0030(14)
C61 0.0343(16) 0.0362(18) 0.0233(17) 0.0044(15) -0.0019(14) -0.0061(14)
C62 0.0264(14) 0.0322(17) 0.0247(17) 0.0074(14) -0.0018(13) -0.0026(13)
C63 0.0399(18) 0.052(2) 0.0209(17) 0.0096(16) -0.0014(15) 0.0094(17)
C64 0.0341(16) 0.051(2) 0.032(2) 0.0215(18) -0.0070(15) -0.0045(16)
C65 0.0304(15) 0.0387(19) 0.039(2) 0.0183(17) -0.0015(15) -0.0033(14)
B2 0.0296(16) 0.0233(17) 0.0188(17) 0.0030(14) -0.0049(14) -0.0035(14)
C67 0.0341(16) 0.0382(19) 0.0259(17) 0.0077(15) 0.0019(14) 0.0090(15)
C68 0.0280(15) 0.0386(19) 0.035(2) 0.0018(16) -0.0003(14) -0.0013(14)
C81 0.0290(14) 0.0176(14) 0.0282(17) 0.0030(13) -0.0001(13) -0.0041(12)
C82 0.0347(16) 0.0260(16) 0.0251(17) 0.0066(14) -0.0020(14) -0.0014(13)
C83 0.0255(14) 0.0239(15) 0.0291(17) -0.0017(13) 0.0015(13) -0.0025(12)
C84 0.0422(17) 0.0286(17) 0.0246(17) 0.0111(14) 0.0007(14) 0.0010(14)
C85 0.0391(16) 0.0233(16) 0.0196(16) 0.0005(13) -0.0054(13) -0.0009(13)
C86 0.0396(16) 0.0208(15) 0.0225(16) 0.0040(13) -0.0020(14) -0.0026(13)
C87 0.0378(16) 0.0228(16) 0.0236(16) 0.0032(13) -0.0041(14) 0.0003(13)
C88 0.0355(16) 0.0190(15) 0.0272(17) 0.0038(13) -0.0057(14) -0.0006(13)
O4 0.0438(12) 0.0219(11) 0.0245(12) 0.0045(9) -0.0106(10) -0.0005(10)

loop_
_atom_type_symbol
_atom_type_description
_atom_type_scat_dispersion_real
_atom_type_scat_dispersion_imag
_atom_type_scat_source
C C 0.0033 0.0016 'International Tables Vol C Tables 4.2.6.8 and 6.1.1.4'
H H 0.0000 0.0000 'International Tables Vol C Tables 4.2.6.8 and 6.1.1.4'
B B 0.0013 0.0007 'International Tables Vol C Tables 4.2.6.8 and 6.1.1.4'
F F 0.0171 0.0103 'International Tables Vol C Tables 4.2.6.8 and 6.1.1.4'
N N 0.0061 0.0033 'International Tables Vol C Tables 4.2.6.8 and 6.1.1.4'
O O 0.0106 0.0060 'International Tables Vol C Tables 4.2.6.8 and 6.1.1.4'

loop_
_geom_angle_atom_site_label_1
_geom_angle_atom_site_label_2
_geom_angle_atom_site_label_3
_geom_angle
C13 O1 B2 120.2(2)
C14 O2 B2 120.8(2)
C23 N1 C21 110.3(2)
C23 N1 H1 124.9
C21 N1 H1 124.9
C29 N2 C16 110.7(2)
C29 N2 H2 124.6
C16 N2 H2 124.6
C27 N3 C22 110.4(2)
C27 N3 H3 124.8
C22 N3 H3 124.8
C17 O3 B1 122.6(2)
C18 N4 C19 110.5(2)
C18 N4 H4 124.7
C19 N4 H4 124.7
O1 C13 C20 120.9(3)
O1 C13 C16 113.8(2)
C20 C13 C16 125.3(3)
O2 C14 C20 120.7(3)
O2 C14 C22 114.8(2)
C20 C14 C22 124.5(3)
O4 C15 C28 121.0(3)
O4 C15 C21 113.4(3)
C28 C15 C21 125.7(3)
N2 C16 C50 107.5(2)
N2 C16 C13 118.8(2)
C50 C16 C13 133.6(3)
O3 C17 C28 120.3(3)
O3 C17 C19 114.9(2)
C28 C17 C19 124.8(2)
N4 C18 C58 107.1(2)
N4 C18 C26 121.6(2)
C58 C18 C26 131.1(3)
N4 C19 C35 107.2(2)
N4 C19 C17 119.2(2)
C35 C19 C17 133.6(3)
C13 C20 C14 119.9(3)
C13 C20 H5 120.0
C14 C20 H5 120.0
N1 C21 C46 107.7(2)
N1 C21 C15 118.2(3)
C46 C21 C15 134.0(3)
N3 C22 C44 107.3(2)
N3 C22 C14 119.5(2)
C44 C22 C14 133.2(3)
N1 C23 C37 107.5(2)
N1 C23 C36 119.6(2)
C37 C23 C36 132.8(3)
C67 C24 C40 117.3(3)
C67 C24 C29 122.0(3)
C40 C24 C29 120.7(3)
C29 C25 C50 108.0(2)
C29 C25 C84 126.5(3)
C50 C25 C84 125.4(3)
C42 C26 C31 118.0(3)
C42 C26 C18 122.0(3)
C31 C26 C18 120.0(3)
N3 C27 C56 108.0(3)
N3 C27 C33 122.0(3)
C56 C27 C33 130.0(3)
C15 C28 C17 120.3(3)
C15 C28 H6 119.9
C17 C28 H6 119.9
N2 C29 C25 107.0(2)
N2 C29 C24 120.5(3)
C25 C29 C24 132.5(3)
C41 C30 C55 119.5(3)
C41 C30 H7 120.3
C55 C30 H7 120.3
C52 C31 C26 120.6(3)
C52 C31 H8 119.7
C26 C31 H8 119.7
C62 C33 C61 118.7(3)
C62 C33 C27 121.0(3)
C61 C33 C27 120.2(3)
C58 C35 C19 107.2(2)
C58 C35 C88 125.9(3)
C19 C35 C88 126.9(3)
C57 C36 C47 117.7(3)
C57 C36 C23 121.5(2)
C47 C36 C23 120.8(2)
C23 C37 C46 108.2(2)
C23 C37 C82 127.3(3)
C46 C37 C82 124.2(3)
C68 C40 C24 121.5(3)
C68 C40 H9 119.2
C24 C40 H9 119.2
C57 C41 C30 120.7(3)
C57 C41 H10 119.7
C30 C41 H10 119.7
C54 C42 C26 121.0(3)
C54 C42 H11 119.5
C26 C42 H11 119.5
C56 C44 C22 107.0(2)
C56 C44 C81 125.5(3)
C22 C44 C81 127.4(3)
C52 C45 C54 119.4(3)
C52 C45 H12 120.3
C54 C45 H12 120.3
C21 C46 C37 106.3(2)
C21 C46 C87 127.9(3)
C37 C46 C87 125.7(3)
C55 C47 C36 121.4(3)
C55 C47 H13 119.3
C36 C47 H13 119.3
C68 C48 C63 120.0(3)
C68 C48 H14 120.0
C63 C48 H14 120.0
C16 C50 C25 106.7(3)
C16 C50 C86 126.6(3)
C25 C50 C86 126.6(3)
C45 C52 C31 120.8(3)
C45 C52 H15 119.6
C31 C52 H15 119.6
C42 C54 C45 120.1(3)
C42 C54 H16 120.0
C45 C54 H16 120.0
C47 C55 C30 119.9(3)
C47 C55 H17 120.0
C30 C55 H17 120.0
C27 C56 C44 107.2(2)
C27 C56 C83 126.8(3)
C44 C56 C83 125.9(3)
C41 C57 C36 120.8(3)
C41 C57 H18 119.6
C36 C57 H18 119.6
C35 C58 C18 108.0(2)
C35 C58 C85 126.0(3)
C18 C58 C85 125.9(3)
C61 C59 C64 120.4(3)
C61 C59 H19 119.8
C64 C59 H19 119.8
F1 B1 F2 108.8(3)
F1 B1 O3 110.4(2)
F2 B1 O3 109.4(3)
F1 B1 O4 108.1(3)
F2 B1 O4 107.9(2)
O3 B1 O4 112.2(2)
C59 C61 C33 120.3(3)
C59 C61 H20 119.9
C33 C61 H20 119.9
C65 C62 C33 120.4(3)
C65 C62 H21 119.8
C33 C62 H21 119.8
C48 C63 C67 120.2(3)
C48 C63 H22 119.9
C67 C63 H22 119.9
C65 C64 C59 119.8(3)
C65 C64 H23 120.1
C59 C64 H23 120.1
C64 C65 C62 120.5(3)
C64 C65 H24 119.8
C62 C65 H24 119.8
F3 B2 F4 110.4(2)
F3 B2 O2 109.4(2)
F4 B2 O2 109.0(2)
F3 B2 O1 108.1(2)
F4 B2 O1 108.7(2)
O2 B2 O1 111.4(2)
C63 C67 C24 121.3(3)
C63 C67 H25 119.4
C24 C67 H25 119.4
C48 C68 C40 119.7(3)
C48 C68 H26 120.1
C40 C68 H26 120.1
C44 C81 H27 109.5
C44 C81 H28 109.5
H27 C81 H28 109.5
C44 C81 H29 109.5
H27 C81 H29 109.5
H28 C81 H29 109.5
C37 C82 H30 109.5
C37 C82 H31 109.5
H30 C82 H31 109.5
C37 C82 H32 109.5
H30 C82 H32 109.5
H31 C82 H32 109.5
C56 C83 H33 109.5
C56 C83 H34 109.5
H33 C83 H34 109.5
C56 C83 H35 109.5
H33 C83 H35 109.5
H34 C83 H35 109.5
C25 C84 H36 109.5
C25 C84 H37 109.5
H36 C84 H37 109.5
C25 C84 H38 109.5
H36 C84 H38 109.5
H37 C84 H38 109.5
C58 C85 H39 109.5
C58 C85 H40 109.5
H39 C85 H40 109.5
C58 C85 H41 109.5
H39 C85 H41 109.5
H40 C85 H41 109.5
C50 C86 H42 109.5
C50 C86 H43 109.5
H42 C86 H43 109.5
C50 C86 H44 109.5
H42 C86 H44 109.5
H43 C86 H44 109.5
C46 C87 H45 109.5
C46 C87 H46 109.5
H45 C87 H46 109.5
C46 C87 H47 109.5
H45 C87 H47 109.5
H46 C87 H47 109.5
C35 C88 H48 109.5
C35 C88 H49 109.5
H48 C88 H49 109.5
C35 C88 H50 109.5
H48 C88 H50 109.5
H49 C88 H50 109.5
C15 O4 B1 121.7(2)

loop_
_geom_bond_atom_site_label_1
_geom_bond_atom_site_label_2
_geom_bond_distance
F3 B2 1.372(4)
O1 C13 1.324(3)
O1 B2 1.479(4)
O2 C14 1.317(3)
O2 B2 1.472(4)
F1 B1 1.373(4)
F2 B1 1.395(4)
N1 C23 1.361(3)
N1 C21 1.371(4)
N1 H1 0.8800
N2 C29 1.362(3)
N2 C16 1.367(4)
N2 H2 0.8800
N3 C27 1.351(4)
N3 C22 1.373(3)
N3 H3 0.8800
F4 B2 1.393(4)
O3 C17 1.317(3)
O3 B1 1.461(4)
N4 C18 1.359(4)
N4 C19 1.377(3)
N4 H4 0.8800
C13 C20 1.380(4)
C13 C16 1.425(4)
C14 C20 1.394(4)
C14 C22 1.418(4)
C15 O4 1.324(3)
C15 C28 1.379(4)
C15 C21 1.430(4)
C16 C50 1.403(4)
C17 C28 1.388(4)
C17 C19 1.419(4)
C18 C58 1.412(4)
C18 C26 1.458(4)
C19 C35 1.409(4)
C20 H5 0.9500
C21 C46 1.401(4)
C22 C44 1.411(4)
C23 C37 1.388(4)
C23 C36 1.465(4)
C24 C67 1.394(4)
C24 C40 1.399(4)
C24 C29 1.459(4)
C25 C29 1.401(4)
C25 C50 1.409(4)
C25 C84 1.503(4)
C26 C42 1.397(4)
C26 C31 1.400(4)
C27 C56 1.408(4)
C27 C33 1.464(4)
C28 H6 0.9500
C30 C41 1.382(4)
C30 C55 1.385(4)
C30 H7 0.9500
C31 C52 1.385(4)
C31 H8 0.9500
C33 C62 1.395(4)
C33 C61 1.401(4)
C35 C58 1.396(4)
C35 C88 1.494(4)
C36 C57 1.393(4)
C36 C47 1.401(4)
C37 C46 1.416(4)
C37 C82 1.493(4)
C40 C68 1.388(4)
C40 H9 0.9500
C41 C57 1.381(4)
C41 H10 0.9500
C42 C54 1.386(4)
C42 H11 0.9500
C44 C56 1.407(4)
C44 C81 1.495(4)
C45 C52 1.378(5)
C45 C54 1.390(5)
C45 H12 0.9500
C46 C87 1.488(4)
C47 C55 1.377(4)
C47 H13 0.9500
C48 C68 1.378(5)
C48 C63 1.380(5)
C48 H14 0.9500
C50 C86 1.490(4)
C52 H15 0.9500
C54 H16 0.9500
C55 H17 0.9500
C56 C83 1.494(4)
C57 H18 0.9500
C58 C85 1.502(4)
C59 C61 1.377(4)
C59 C64 1.390(5)
C59 H19 0.9500
B1 O4 1.476(4)
C61 H20 0.9500
C62 C65 1.381(4)
C62 H21 0.9500
C63 C67 1.385(5)
C63 H22 0.9500
C64 C65 1.376(5)
C64 H23 0.9500
C65 H24 0.9500
C67 H25 0.9500
C68 H26 0.9500
C81 H27 0.9800
C81 H28 0.9800
C81 H29 0.9800
C82 H30 0.9800
C82 H31 0.9800
C82 H32 0.9800
C83 H33 0.9800
C83 H34 0.9800
C83 H35 0.9800
C84 H36 0.9800
C84 H37 0.9800
C84 H38 0.9800
C85 H39 0.9800
C85 H40 0.9800
C85 H41 0.9800
C86 H42 0.9800
C86 H43 0.9800
C86 H44 0.9800
C87 H45 0.9800
C87 H46 0.9800
C87 H47 0.9800
C88 H48 0.9800
C88 H49 0.9800
C88 H50 0.9800

loop_
_geom_torsion_atom_site_label_1
_geom_torsion_atom_site_label_2
_geom_torsion_atom_site_label_3
_geom_torsion_atom_site_label_4
_geom_torsion
B2 O1 C13 C20 13.4(4)
B2 O1 C13 C16 -166.0(2)
B2 O2 C14 C20 -12.2(4)
B2 O2 C14 C22 166.4(2)
C29 N2 C16 C50 -0.9(3)
C29 N2 C16 C13 177.8(2)
O1 C13 C16 N2 5.7(3)
C20 C13 C16 N2 -173.6(2)
O1 C13 C16 C50 -176.0(3)
C20 C13 C16 C50 4.7(5)
B1 O3 C17 C28 -9.8(4)
B1 O3 C17 C19 170.8(2)
C19 N4 C18 C58 -0.4(3)
C19 N4 C18 C26 174.6(2)
C18 N4 C19 C35 0.5(3)
C18 N4 C19 C17 -177.7(2)
O3 C17 C19 N4 -3.0(4)
C28 C17 C19 N4 177.7(3)
O3 C17 C19 C35 179.4(3)
C28 C17 C19 C35 0.0(5)
O1 C13 C20 C14 3.6(4)
C16 C13 C20 C14 -177.1(2)
O2 C14 C20 C13 -4.3(4)
C22 C14 C20 C13 177.2(2)
C23 N1 C21 C46 -1.2(3)
C23 N1 C21 C15 -178.2(2)
O4 C15 C21 N1 3.3(4)
C28 C15 C21 N1 -176.9(2)
O4 C15 C21 C46 -172.8(3)
C28 C15 C21 C46 7.1(5)
C27 N3 C22 C44 -0.7(3)
C27 N3 C22 C14 -179.2(2)
O2 C14 C22 N3 -1.9(3)
C20 C14 C22 N3 176.7(2)
O2 C14 C22 C44 -180.0(3)
C20 C14 C22 C44 -1.4(5)
C21 N1 C23 C37 1.2(3)
C21 N1 C23 C36 177.8(2)
N4 C18 C26 C42 159.7(2)
C58 C18 C26 C42 -26.7(4)
N4 C18 C26 C31 -22.5(4)
C58 C18 C26 C31 151.1(3)
C22 N3 C27 C56 1.9(3)
C22 N3 C27 C33 -178.9(2)
O4 C15 C28 C17 3.1(4)
C21 C15 C28 C17 -176.7(3)
O3 C17 C28 C15 -1.0(4)
C19 C17 C28 C15 178.3(3)
C16 N2 C29 C25 1.2(3)
C16 N2 C29 C24 -178.2(2)
C50 C25 C29 N2 -1.0(3)
C84 C25 C29 N2 175.4(2)
C50 C25 C29 C24 178.2(3)
C84 C25 C29 C24 -5.4(5)
C67 C24 C29 N2 158.1(2)
C40 C24 C29 N2 -20.6(4)
C67 C24 C29 C25 -21.1(4)
C40 C24 C29 C25 160.2(3)
C42 C26 C31 C52 2.9(4)
C18 C26 C31 C52 -175.0(2)
N3 C27 C33 C62 -30.9(4)
C56 C27 C33 C62 148.1(3)
N3 C27 C33 C61 146.9(3)
C56 C27 C33 C61 -34.1(4)
N4 C19 C35 C58 -0.5(3)
C17 C19 C35 C58 177.4(3)
N4 C19 C35 C88 -179.2(3)
C17 C19 C35 C88 -1.3(5)
N1 C23 C36 C57 148.8(3)
C37 C23 C36 C57 -35.5(5)
N1 C23 C36 C47 -30.0(4)
C37 C23 C36 C47 145.7(3)
N1 C23 C37 C46 -0.6(3)
C36 C23 C37 C46 -176.7(3)
N1 C23 C37 C82 173.0(3)
C36 C23 C37 C82 -3.1(5)
C67 C24 C40 C68 0.7(4)
C29 C24 C40 C68 179.5(2)
C55 C30 C41 C57 -1.2(5)
C31 C26 C42 C54 -2.9(4)
C18 C26 C42 C54 174.9(2)
N3 C22 C44 C56 -0.8(3)
C14 C22 C44 C56 177.5(3)
N3 C22 C44 C81 178.1(2)
C14 C22 C44 C81 -3.7(5)
N1 C21 C46 C37 0.8(3)
C15 C21 C46 C37 177.1(3)
N1 C21 C46 C87 -176.9(3)
C15 C21 C46 C87 -0.6(5)
C23 C37 C46 C21 -0.1(3)
C82 C37 C46 C21 -173.9(3)
C23 C37 C46 C87 177.7(3)
C82 C37 C46 C87 3.8(4)
C57 C36 C47 C55 -0.3(4)
C23 C36 C47 C55 178.5(3)
N2 C16 C50 C25 0.2(3)
C13 C16 C50 C25 -178.2(3)
N2 C16 C50 C86 -179.5(2)
C13 C16 C50 C86 2.1(5)
C29 C25 C50 C16 0.5(3)
C84 C25 C50 C16 -176.0(2)
C29 C25 C50 C86 -179.8(2)
C84 C25 C50 C86 3.7(4)
C54 C45 C52 C31 -1.4(4)
C26 C31 C52 C45 -0.8(4)
C26 C42 C54 C45 0.8(4)
C52 C45 C54 C42 1.3(4)
C36 C47 C55 C30 -0.2(4)
C41 C30 C55 C47 1.0(4)
N3 C27 C56 C44 -2.3(3)
C33 C27 C56 C44 178.6(3)
N3 C27 C56 C83 173.8(2)
C33 C27 C56 C83 -5.3(4)
C22 C44 C56 C27 1.9(3)
C81 C44 C56 C27 -177.0(2)
C22 C44 C56 C83 -174.3(2)
C81 C44 C56 C83 6.8(4)
C30 C41 C57 C36 0.7(4)
C47 C36 C57 C41 0.1(4)
C23 C36 C57 C41 -178.7(3)
C19 C35 C58 C18 0.2(3)
C88 C35 C58 C18 179.0(3)
C19 C35 C58 C85 -176.5(3)
C88 C35 C58 C85 2.3(5)
N4 C18 C58 C35 0.1(3)
C26 C18 C58 C35 -174.3(3)
N4 C18 C58 C85 176.8(3)
C26 C18 C58 C85 2.4(5)
C17 O3 B1 F1 137.3(3)
C17 O3 B1 F2 -103.0(3)
C17 O3 B1 O4 16.7(4)
C64 C59 C61 C33 0.4(5)
C62 C33 C61 C59 -1.4(4)
C27 C33 C61 C59 -179.3(3)
C61 C33 C62 C65 1.4(4)
C27 C33 C62 C65 179.3(3)
C68 C48 C63 C67 0.4(5)
C61 C59 C64 C65 0.6(5)
C59 C64 C65 C62 -0.5(5)
C33 C62 C65 C64 -0.5(4)
C14 O2 B2 F3 146.1(2)
C14 O2 B2 F4 -93.2(3)
C14 O2 B2 O1 26.7(3)
C13 O1 B2 F3 -147.3(2)
C13 O1 B2 F4 92.9(3)
C13 O1 B2 O2 -27.2(3)
C48 C63 C67 C24 1.4(4)
C40 C24 C67 C63 -2.0(4)
C29 C24 C67 C63 179.3(3)
C63 C48 C68 C40 -1.6(4)
C24 C40 C68 C48 1.1(4)
C28 C15 O4 B1 5.4(4)
C21 C15 O4 B1 -174.8(2)
F1 B1 O4 C15 -136.3(3)
F2 B1 O4 C15 106.2(3)
O3 B1 O4 C15 -14.4(4)
